data_2225789
loop_
_publ_author_name
'Affan, Md. Abu'
'Sam, Norrihan'
'Ahmad, Fasihuddin'
'Ng, Seik Weng'

_publ_section_title
;
 Di-<i>n</i>-butyl{4-hydroxy-<i>N</i>'-[(2-oxido-1-naphthyl-\k<i>O</i>)methylene]benzohydrazidato-\k^2^<i>O</i>,<i>N</i>'}tin(IV)
;
_journal_coeditor_code BT5252
_journal_issue 5
_journal_name_full 'Acta Crystallographica Section E'
_journal_page_first m572
_journal_paper_doi 10.1107/S1600536810014662
_journal_volume 66
_journal_year 2010
_chemical_formula_iupac '[Sn (C4 H9)2 (C18 H12 N2 O3)]'
_chemical_formula_moiety 'C26 H30 N2 O3 Sn'
_chemical_formula_sum 'C26 H30 N2 O3 Sn'
_chemical_formula_weight 537.21
_chemical_name_systematic
;
Di-<i>n</i>-butyl{4-hydroxy-<i>N</i>'-[(2-oxido-1-naphthyl-
\k<i>O</i>)methylene]benzohydrazidato-\k^2^<i>O</i>,<i>N</i>'}tin(IV)
;
_space_group_IT_number 14
_symmetry_cell_setting monoclinic
_symmetry_space_group_name_Hall '-P 2ybc'
_symmetry_space_group_name_H-M 'P 1 21/c 1'
_atom_sites_solution_hydrogens geom
_atom_sites_solution_primary direct
_atom_sites_solution_secondary difmap
_audit_creation_method SHELXL-97
_cell_angle_alpha 90.00
_cell_angle_beta 106.7930(10)
_cell_angle_gamma 90.00
_cell_formula_units_Z 4
_cell_length_a 11.6644(9)
_cell_length_b 17.2500(14)
_cell_length_c 12.9296(11)
_cell_measurement_reflns_used 4338
_cell_measurement_temperature 293(2)
_cell_measurement_theta_max 21.2
_cell_measurement_theta_min 2.2
_cell_volume 2490.6(4)
_computing_cell_refinement 'SAINT (Bruker, 2009)'
_computing_data_collection 'APEX2 (Bruker, 2009)'
_computing_data_reduction 'SAINT (Bruker, 2009)'
_computing_molecular_graphics 'X-SEED (Barbour, 2001)'
_computing_publication_material 'publCIF (Westrip, 2010)'
_computing_structure_refinement 'SHELXL97 (Sheldrick, 2008)'
_computing_structure_solution 'SHELXS97 (Sheldrick, 2008)'
_diffrn_ambient_temperature 293(2)
_diffrn_measured_fraction_theta_full 1.000
_diffrn_measured_fraction_theta_max 1.000
_diffrn_measurement_device_type 'Bruker SMART APEX diffractometer'
_diffrn_measurement_method '\w scans'
_diffrn_radiation_monochromator graphite
_diffrn_radiation_source 'fine-focus sealed tube'
_diffrn_radiation_type MoK\a
_diffrn_radiation_wavelength 0.71073
_diffrn_reflns_av_R_equivalents 0.0377
_diffrn_reflns_av_sigmaI/netI 0.0320
_diffrn_reflns_limit_h_max 13
_diffrn_reflns_limit_h_min -13
_diffrn_reflns_limit_k_max 20
_diffrn_reflns_limit_k_min -20
_diffrn_reflns_limit_l_max 15
_diffrn_reflns_limit_l_min -15
_diffrn_reflns_number 19289
_diffrn_reflns_theta_full 24.99
_diffrn_reflns_theta_max 24.99
_diffrn_reflns_theta_min 1.82
_diffrn_standards_decay_% 0
_diffrn_standards_interval_count 0
_diffrn_standards_interval_time 0
_diffrn_standards_number 0
_exptl_absorpt_coefficient_mu 1.054
_exptl_absorpt_correction_T_max 0.9019
_exptl_absorpt_correction_T_min 0.6778
_exptl_absorpt_correction_type multi-scan
_exptl_absorpt_process_details '(SADABS; Sheldrick, 1996)'
_exptl_crystal_colour Orange
_exptl_crystal_density_diffrn 1.433
_exptl_crystal_density_method 'not measured'
_exptl_crystal_description Plate
_exptl_crystal_F_000 1096
_exptl_crystal_size_max 0.40
_exptl_crystal_size_mid 0.40
_exptl_crystal_size_min 0.10
_refine_diff_density_max 1.188
_refine_diff_density_min -1.137
_refine_ls_extinction_method none
_refine_ls_goodness_of_fit_ref 1.031
_refine_ls_hydrogen_treatment constr
_refine_ls_matrix_type full
_refine_ls_number_parameters 314
_refine_ls_number_reflns 4391
_refine_ls_number_restraints 78
_refine_ls_restrained_S_all 1.036
_refine_ls_R_factor_all 0.0888
_refine_ls_R_factor_gt 0.0566
_refine_ls_shift/su_max 0.001
_refine_ls_shift/su_mean 0.001
_refine_ls_structure_factor_coef Fsqd
_refine_ls_weighting_details 'calc w=1/[\s^2^(Fo^2^)+(0.0911P)^2^+4.7030P] where P=(Fo^2^+2Fc^2^)/3'
_refine_ls_weighting_scheme calc
_refine_ls_wR_factor_gt 0.1518
_refine_ls_wR_factor_ref 0.1887
_reflns_number_gt 2953
_reflns_number_total 4391
_reflns_threshold_expression I>2\s(I)
_cod_data_source_file bt5252.cif
_cod_data_source_block I
_cod_depositor_comments
;
The following automatic conversions were performed:
'_symmetry_cell_setting' value 'Monoclinic' changed to 'monoclinic'
according to '/home/saulius/struct/CIF-dictionaries/cif_core.dic'
dictionary named 'cif_core.dic' version 2.4.1 from
2010-06-29.

'_exptl_absorpt_correction_type' value 'Multi-scan' changed
to 'multi-scan' according to
'/home/saulius/struct/CIF-dictionaries/cif_core.dic' dictionary named
'cif_core.dic' version 2.4.1 from 2010-06-29.

Automatic conversion script
Id: cif_fix_enum 1527 2010-12-29 10:47:43Z saulius 
;
_cod_original_sg_symbol_H-M 'P 21/c'
_cod_database_code 2225789
_cod_database_fobs_code 2225789

loop_
_symmetry_equiv_pos_as_xyz
'x, y, z'
'-x, y+1/2, -z+1/2'
'-x, -y, -z'
'x, -y-1/2, z-1/2'

loop_
_atom_site_type_symbol
_atom_site_label
_atom_site_fract_x
_atom_site_fract_y
_atom_site_fract_z
_atom_site_U_iso_or_equiv
_atom_site_adp_type
_atom_site_calc_flag
_atom_site_refinement_flags
_atom_site_occupancy
_atom_site_disorder_assembly
_atom_site_disorder_group
Sn Sn1 0.23178(5) 0.55623(3) 0.50133(4) 0.0893(3) Uani d . 1 . .
O O1 0.2190(5) 0.4955(4) 0.6362(5) 0.1033(17) Uani d . 1 A .
O O2 0.3235(5) 0.6123(3) 0.4016(4) 0.0965(16) Uani d . 1 A .
O O3 0.6606(4) 0.8107(3) 0.2051(3) 0.0807(13) Uani d . 1 . .
H H3 0.6096 0.8344 0.1560 0.121 Uiso calc R 1 . .
N N1 0.4181(5) 0.5601(2) 0.5908(4) 0.0602(12) Uani d . 1 A .
N N2 0.4920(4) 0.6041(3) 0.5446(3) 0.0602(12) Uani d . 1 . .
C C1 0.100(2) 0.6351(12) 0.4946(19) 0.145(6) Uani d PDU 0.50 A 1
H H1A 0.0795 0.6612 0.4253 0.174 Uiso calc PR 0.50 A 1
H H1B 0.0285 0.6080 0.4998 0.174 Uiso calc PR 0.50 A 1
C C2 0.1348(19) 0.6952(16) 0.584(2) 0.161(7) Uani d PDU 0.50 A 1
H H2A 0.2007 0.7262 0.5752 0.193 Uiso calc PR 0.50 A 1
H H2B 0.1611 0.6695 0.6536 0.193 Uiso calc PR 0.50 A 1
C C3 0.026(2) 0.7481(16) 0.5794(19) 0.188(7) Uani d PDU 0.50 A 1
H H3A 0.0199 0.7890 0.5266 0.226 Uiso calc PR 0.50 A 1
H H3B -0.0477 0.7180 0.5585 0.226 Uiso calc PR 0.50 A 1
C C4 0.044(3) 0.7835(19) 0.693(2) 0.212(9) Uani d PDU 0.50 A 1
H H4A -0.0208 0.8182 0.6915 0.319 Uiso calc PR 0.50 A 1
H H4B 0.1183 0.8114 0.7143 0.319 Uiso calc PR 0.50 A 1
H H4C 0.0457 0.7427 0.7441 0.319 Uiso calc PR 0.50 A 1
C C5 0.143(2) 0.4749(16) 0.3952(13) 0.108(5) Uani d PDU 0.50 A 1
H H5A 0.1820 0.4252 0.4169 0.130 Uiso calc PR 0.50 A 1
H H5B 0.0625 0.4710 0.4008 0.130 Uiso calc PR 0.50 A 1
C C6 0.136(2) 0.4884(13) 0.2768(13) 0.134(6) Uani d PDU 0.50 A 1
H H6A 0.2165 0.4907 0.2693 0.161 Uiso calc PR 0.50 A 1
H H6B 0.0976 0.5378 0.2536 0.161 Uiso calc PR 0.50 A 1
C C7 0.066(3) 0.4238(13) 0.2044(14) 0.171(7) Uani d PDU 0.50 A 1
H H7A -0.0101 0.4156 0.2194 0.205 Uiso calc PR 0.50 A 1
H H7B 0.1109 0.3758 0.2183 0.205 Uiso calc PR 0.50 A 1
C C8 0.044(3) 0.4484(17) 0.0853(13) 0.189(7) Uani d PDU 0.50 A 1
H H8A 0.0044 0.4072 0.0387 0.284 Uiso calc PR 0.50 A 1
H H8B 0.1196 0.4592 0.0723 0.284 Uiso calc PR 0.50 A 1
H H8C -0.0049 0.4941 0.0711 0.284 Uiso calc PR 0.50 A 1
C C1' 0.157(2) 0.6678(14) 0.5198(18) 0.145(6) Uani d PD 0.50 A 2
H H1'A 0.2129 0.7077 0.5135 0.174 Uiso calc PR 0.50 A 2
H H1'B 0.0842 0.6750 0.4606 0.174 Uiso calc PR 0.50 A 2
C C2' 0.127(2) 0.6797(14) 0.6253(18) 0.161(7) Uani d PD 0.50 A 2
H H2'A 0.1957 0.6673 0.6857 0.193 Uiso calc PR 0.50 A 2
H H2'B 0.0614 0.6457 0.6282 0.193 Uiso calc PR 0.50 A 2
C C3' 0.090(2) 0.7660(13) 0.633(3) 0.188(7) Uani d PD 0.50 A 2
H H3'A 0.1350 0.7881 0.7012 0.226 Uiso calc PR 0.50 A 2
H H3'B 0.1062 0.7960 0.5751 0.226 Uiso calc PR 0.50 A 2
C C4' -0.044(2) 0.7688(18) 0.622(3) 0.212(9) Uani d PD 0.50 A 2
H H4'A -0.0677 0.8215 0.6277 0.319 Uiso calc PR 0.50 A 2
H H4'B -0.0596 0.7387 0.6792 0.319 Uiso calc PR 0.50 A 2
H H4'C -0.0882 0.7478 0.5537 0.319 Uiso calc PR 0.50 A 2
C C5' 0.175(2) 0.4609(16) 0.3742(15) 0.108(5) Uani d PD 0.50 A 2
H H5'A 0.2417 0.4426 0.3507 0.130 Uiso calc PR 0.50 A 2
H H5'B 0.1387 0.4175 0.4009 0.130 Uiso calc PR 0.50 A 2
C C6' 0.082(2) 0.5037(12) 0.2830(16) 0.134(6) Uani d PD 0.50 A 2
H H6'A 0.0244 0.5292 0.3122 0.161 Uiso calc PR 0.50 A 2
H H6'B 0.1227 0.5433 0.2530 0.161 Uiso calc PR 0.50 A 2
C C7' 0.0180(18) 0.4479(17) 0.1940(18) 0.171(7) Uani d PD 0.50 A 2
H H7'A -0.0441 0.4754 0.1404 0.205 Uiso calc PR 0.50 A 2
H H7'B -0.0196 0.4072 0.2244 0.205 Uiso calc PR 0.50 A 2
C C8' 0.107(3) 0.4120(18) 0.140(2) 0.189(7) Uani d PD 0.50 A 2
H H8'A 0.0653 0.3760 0.0852 0.284 Uiso calc PR 0.50 A 2
H H8'B 0.1687 0.3852 0.1932 0.284 Uiso calc PR 0.50 A 2
H H8'C 0.1418 0.4522 0.1077 0.284 Uiso calc PR 0.50 A 2
C C9 0.2968(7) 0.4704(4) 0.7234(6) 0.0758(18) Uani d . 1 . .
C C10 0.2491(8) 0.4253(5) 0.7944(7) 0.095(2) Uani d . 1 A .
H H10 0.1672 0.4159 0.7764 0.114 Uiso calc R 1 . .
C C11 0.3217(8) 0.3965(4) 0.8869(7) 0.095(2) Uani d . 1 . .
H H11 0.2880 0.3687 0.9324 0.113 Uiso calc R 1 A .
C C12 0.4480(7) 0.4071(4) 0.9177(5) 0.0766(19) Uani d . 1 A .
C C13 0.5209(9) 0.3732(4) 1.0119(6) 0.093(2) Uani d . 1 . .
H H13 0.4861 0.3451 1.0564 0.111 Uiso calc R 1 A .
C C14 0.6389(10) 0.3806(5) 1.0389(6) 0.104(3) Uani d . 1 A .
H H14 0.6868 0.3583 1.1022 0.124 Uiso calc R 1 . .
C C15 0.6900(9) 0.4220(6) 0.9718(7) 0.108(3) Uani d . 1 . .
H H15 0.7728 0.4269 0.9906 0.130 Uiso calc R 1 A .
C C16 0.6221(8) 0.4556(4) 0.8790(6) 0.086(2) Uani d . 1 A .
H H16 0.6591 0.4829 0.8355 0.104 Uiso calc R 1 . .
C C17 0.4985(7) 0.4495(3) 0.8489(5) 0.0700(17) Uani d . 1 . .
C C18 0.4202(6) 0.4832(3) 0.7504(5) 0.0631(15) Uani d . 1 A .
C C19 0.4717(6) 0.5285(3) 0.6834(5) 0.0628(15) Uani d . 1 . .
H H19 0.5539 0.5364 0.7089 0.075 Uiso calc R 1 A .
C C20 0.4327(6) 0.6281(3) 0.4476(4) 0.0617(14) Uani d . 1 A .
C C21 0.4956(5) 0.6762(3) 0.3855(4) 0.0553(13) Uani d . 1 . .
C C22 0.6181(6) 0.6895(4) 0.4194(5) 0.0657(15) Uani d . 1 A .
H H22 0.6644 0.6678 0.4837 0.079 Uiso calc R 1 . .
C C23 0.6716(6) 0.7344(4) 0.3589(5) 0.0722(17) Uani d . 1 . .
H H23 0.7538 0.7428 0.3828 0.087 Uiso calc R 1 A .
C C24 0.6044(5) 0.7675(3) 0.2624(4) 0.0607(14) Uani d . 1 A .
C C25 0.4824(6) 0.7539(3) 0.2282(4) 0.0669(15) Uani d . 1 . .
H H25 0.4359 0.7749 0.1634 0.080 Uiso calc R 1 A .
C C26 0.4297(6) 0.7091(3) 0.2900(4) 0.0636(14) Uani d . 1 A .
H H26 0.3474 0.7010 0.2665 0.076 Uiso calc R 1 . .

loop_
_atom_site_aniso_label
_atom_site_aniso_U_11
_atom_site_aniso_U_22
_atom_site_aniso_U_33
_atom_site_aniso_U_12
_atom_site_aniso_U_13
_atom_site_aniso_U_23
Sn1 0.0800(4) 0.0953(4) 0.0957(4) 0.0001(3) 0.0303(3) 0.0250(3)
O1 0.082(3) 0.131(5) 0.105(4) -0.013(3) 0.038(3) 0.027(4)
O2 0.089(3) 0.117(4) 0.073(3) -0.031(3) 0.008(3) 0.024(3)
O3 0.083(3) 0.100(3) 0.067(3) -0.003(3) 0.034(2) 0.021(2)
N1 0.080(3) 0.054(3) 0.054(3) -0.003(2) 0.031(2) -0.001(2)
N2 0.082(3) 0.057(3) 0.047(2) -0.004(2) 0.028(2) -0.001(2)
C1 0.141(10) 0.149(9) 0.148(8) -0.011(7) 0.046(8) 0.008(7)
C2 0.173(9) 0.149(10) 0.161(11) 0.008(7) 0.048(8) -0.004(8)
C3 0.172(11) 0.193(11) 0.200(10) 0.023(8) 0.055(9) -0.012(8)
C4 0.200(13) 0.208(12) 0.223(11) 0.026(9) 0.052(9) -0.035(9)
C5 0.091(9) 0.109(8) 0.118(6) -0.023(7) 0.019(6) 0.010(6)
C6 0.129(11) 0.142(8) 0.134(6) 0.006(8) 0.043(7) 0.007(6)
C7 0.168(12) 0.181(10) 0.154(7) 0.003(9) 0.032(8) -0.016(7)
C8 0.191(12) 0.194(12) 0.168(8) -0.011(9) 0.030(8) -0.001(8)
C1' 0.141(10) 0.149(9) 0.148(8) -0.011(7) 0.046(8) 0.008(7)
C2' 0.173(9) 0.149(10) 0.161(11) 0.008(7) 0.048(8) -0.004(8)
C3' 0.172(11) 0.193(11) 0.200(10) 0.023(8) 0.055(9) -0.012(8)
C4' 0.200(13) 0.208(12) 0.223(11) 0.026(9) 0.052(9) -0.035(9)
C5' 0.091(9) 0.109(8) 0.118(6) -0.023(7) 0.019(6) 0.010(6)
C6' 0.129(11) 0.142(8) 0.134(6) 0.006(8) 0.043(7) 0.007(6)
C7' 0.168(12) 0.181(10) 0.154(7) 0.003(9) 0.032(8) -0.016(7)
C8' 0.191(12) 0.194(12) 0.168(8) -0.011(9) 0.030(8) -0.001(8)
C9 0.089(5) 0.073(4) 0.076(4) 0.001(4) 0.041(4) 0.007(3)
C10 0.102(6) 0.100(5) 0.100(6) -0.004(4) 0.058(5) 0.017(4)
C11 0.128(7) 0.081(5) 0.097(6) -0.002(5) 0.068(5) 0.016(4)
C12 0.120(6) 0.056(4) 0.066(4) 0.008(4) 0.047(4) 0.005(3)
C13 0.140(8) 0.074(4) 0.077(5) 0.009(5) 0.051(5) 0.014(4)
C14 0.139(8) 0.097(6) 0.074(5) 0.014(6) 0.029(5) 0.030(4)
C15 0.114(7) 0.122(7) 0.081(5) 0.003(5) 0.019(5) 0.024(5)
C16 0.110(6) 0.081(5) 0.072(4) -0.004(4) 0.031(4) 0.015(3)
C17 0.105(6) 0.045(3) 0.071(4) -0.001(3) 0.044(4) -0.004(3)
C18 0.094(5) 0.049(3) 0.058(3) -0.001(3) 0.040(3) -0.004(3)
C19 0.087(4) 0.051(3) 0.058(3) 0.001(3) 0.033(3) -0.001(3)
C20 0.077(4) 0.053(3) 0.054(3) -0.002(3) 0.019(3) -0.005(3)
C21 0.078(4) 0.046(3) 0.044(3) -0.003(3) 0.020(3) -0.005(2)
C22 0.070(4) 0.077(4) 0.052(3) 0.008(3) 0.020(3) 0.010(3)
C23 0.070(4) 0.090(4) 0.060(3) 0.004(3) 0.023(3) 0.014(3)
C24 0.074(4) 0.063(3) 0.051(3) 0.002(3) 0.026(3) 0.000(3)
C25 0.088(5) 0.063(3) 0.047(3) -0.002(3) 0.015(3) 0.006(3)
C26 0.071(4) 0.065(3) 0.053(3) -0.008(3) 0.014(3) -0.001(3)

loop_
_atom_type_symbol
_atom_type_description
_atom_type_scat_dispersion_real
_atom_type_scat_dispersion_imag
_atom_type_scat_source
C C 0.0033 0.0016 'International Tables Vol C Tables 4.2.6.8 and 6.1.1.4'
H H 0.0000 0.0000 'International Tables Vol C Tables 4.2.6.8 and 6.1.1.4'
N N 0.0061 0.0033 'International Tables Vol C Tables 4.2.6.8 and 6.1.1.4'
O O 0.0106 0.0060 'International Tables Vol C Tables 4.2.6.8 and 6.1.1.4'
Sn Sn -0.6537 1.4246 'International Tables Vol C Tables 4.2.6.8 and 6.1.1.4'

loop_
_geom_angle_atom_site_label_1
_geom_angle_atom_site_label_2
_geom_angle_atom_site_label_3
_geom_angle_site_symmetry_1
_geom_angle_site_symmetry_3
_geom_angle
_geom_angle_publ_flag
C5 Sn1 C1 . . 101.7(10) ?
C5 Sn1 O1 . . 94.2(6) ?
C1 Sn1 O1 . . 97.8(7) ?
C5 Sn1 O2 . . 98.7(6) ?
C1 Sn1 O2 . . 100.2(8) ?
O1 Sn1 O2 . . 155.2(2) ?
C5 Sn1 N1 . . 128.7(7) ?
C1 Sn1 N1 . . 129.6(6) ?
O1 Sn1 N1 . . 82.56(19) ?
O2 Sn1 N1 . . 72.85(18) ?
C5 Sn1 C1' . . 123.4(10) ?
C1 Sn1 C1' . . 23.5(8) ?
O1 Sn1 C1' . . 103.1(6) ?
O2 Sn1 C1' . . 87.3(6) ?
N1 Sn1 C1' . . 107.0(7) ?
C5 Sn1 C5' . . 13.5(11) ?
C1 Sn1 C5' . . 112.9(8) ?
O1 Sn1 C5' . . 99.5(6) ?
O2 Sn1 C5' . . 89.1(7) ?
N1 Sn1 C5' . . 116.7(6) ?
C1' Sn1 C5' . . 132.7(9) ?
C9 O1 Sn1 . . 134.0(4) ?
C20 O2 Sn1 . . 115.1(4) ?
C24 O3 H3 . . 109.5 ?
C19 N1 N2 . . 115.3(5) ?
C19 N1 Sn1 . . 128.7(4) ?
N2 N1 Sn1 . . 116.0(3) ?
C20 N2 N1 . . 111.0(5) ?
C2 C1 Sn1 . . 112.8(13) ?
C2 C1 H1A . . 109.0 ?
Sn1 C1 H1A . . 109.0 ?
C2 C1 H1B . . 109.0 ?
Sn1 C1 H1B . . 109.0 ?
H1A C1 H1B . . 107.8 ?
C1 C2 C3 . . 109.5(10) ?
C1 C2 H2A . . 109.8 ?
C3 C2 H2A . . 109.8 ?
C1 C2 H2B . . 109.8 ?
C3 C2 H2B . . 109.8 ?
H2A C2 H2B . . 108.2 ?
C4 C3 C2 . . 108.0(9) ?
C4 C3 H3A . . 110.1 ?
C2 C3 H3A . . 110.1 ?
C4 C3 H3B . . 110.1 ?
C2 C3 H3B . . 110.1 ?
H3A C3 H3B . . 108.4 ?
C3 C4 H4A . . 109.5 ?
C3 C4 H4B . . 109.5 ?
H4A C4 H4B . . 109.5 ?
C3 C4 H4C . . 109.5 ?
H4A C4 H4C . . 109.5 ?
H4B C4 H4C . . 109.5 ?
C6 C5 Sn1 . . 116.3(13) ?
C6 C5 H5A . . 108.2 ?
Sn1 C5 H5A . . 108.2 ?
C6 C5 H5B . . 108.2 ?
Sn1 C5 H5B . . 108.2 ?
H5A C5 H5B . . 107.4 ?
C5 C6 C7 . . 111.4(10) ?
C5 C6 H6A . . 109.3 ?
C7 C6 H6A . . 109.3 ?
C5 C6 H6B . . 109.3 ?
C7 C6 H6B . . 109.3 ?
H6A C6 H6B . . 108.0 ?
C6 C7 C8 . . 108.3(9) ?
C6 C7 H7A . . 110.0 ?
C8 C7 H7A . . 110.0 ?
C6 C7 H7B . . 110.0 ?
C8 C7 H7B . . 110.0 ?
H7A C7 H7B . . 108.4 ?
C7 C8 H8A . . 109.5 ?
C7 C8 H8B . . 109.5 ?
H8A C8 H8B . . 109.5 ?
C7 C8 H8C . . 109.5 ?
H8A C8 H8C . . 109.5 ?
H8B C8 H8C . . 109.5 ?
C2' C1' Sn1 . . 115.2(14) ?
C2' C1' H1'A . . 108.5 ?
Sn1 C1' H1'A . . 108.5 ?
C2' C1' H1'B . . 108.5 ?
Sn1 C1' H1'B . . 108.5 ?
H1'A C1' H1'B . . 107.5 ?
C1' C2' C3' . . 108.8(10) ?
C1' C2' H2'A . . 109.9 ?
C3' C2' H2'A . . 109.9 ?
C1' C2' H2'B . . 109.9 ?
C3' C2' H2'B . . 109.9 ?
H2'A C2' H2'B . . 108.3 ?
C4' C3' C2' . . 108.5(10) ?
C4' C3' H3'A . . 110.0 ?
C2' C3' H3'A . . 110.0 ?
C4' C3' H3'B . . 110.0 ?
C2' C3' H3'B . . 110.0 ?
H3'A C3' H3'B . . 108.4 ?
C3' C4' H4'A . . 109.5 ?
C3' C4' H4'B . . 109.5 ?
H4'A C4' H4'B . . 109.5 ?
C3' C4' H4'C . . 109.5 ?
H4'A C4' H4'C . . 109.5 ?
H4'B C4' H4'C . . 109.5 ?
C6' C5' Sn1 . . 101.6(13) ?
C6' C5' H5'A . . 111.5 ?
Sn1 C5' H5'A . . 111.5 ?
C6' C5' H5'B . . 111.5 ?
Sn1 C5' H5'B . . 111.5 ?
H5'A C5' H5'B . . 109.3 ?
C7' C6' C5' . . 111.1(9) ?
C7' C6' H6'A . . 109.4 ?
C5' C6' H6'A . . 109.4 ?
C7' C6' H6'B . . 109.4 ?
C5' C6' H6'B . . 109.4 ?
H6'A C6' H6'B . . 108.0 ?
C6' C7' C8' . . 110.4(10) ?
C6' C7' H7'A . . 109.6 ?
C8' C7' H7'A . . 109.6 ?
C6' C7' H7'B . . 109.6 ?
C8' C7' H7'B . . 109.6 ?
H7'A C7' H7'B . . 108.1 ?
C7' C8' H8'A . . 109.5 ?
C7' C8' H8'B . . 109.5 ?
H8'A C8' H8'B . . 109.5 ?
C7' C8' H8'C . . 109.5 ?
H8'A C8' H8'C . . 109.5 ?
H8'B C8' H8'C . . 109.5 ?
O1 C9 C18 . . 125.0(6) ?
O1 C9 C10 . . 115.7(7) ?
C18 C9 C10 . . 119.3(7) ?
C11 C10 C9 . . 120.5(8) ?
C11 C10 H10 . . 119.7 ?
C9 C10 H10 . . 119.7 ?
C10 C11 C12 . . 122.5(7) ?
C10 C11 H11 . . 118.7 ?
C12 C11 H11 . . 118.7 ?
C13 C12 C11 . . 120.8(7) ?
C13 C12 C17 . . 120.6(8) ?
C11 C12 C17 . . 118.6(7) ?
C14 C13 C12 . . 120.9(7) ?
C14 C13 H13 . . 119.5 ?
C12 C13 H13 . . 119.5 ?
C13 C14 C15 . . 119.2(8) ?
C13 C14 H14 . . 120.4 ?
C15 C14 H14 . . 120.4 ?
C16 C15 C14 . . 121.7(10) ?
C16 C15 H15 . . 119.2 ?
C14 C15 H15 . . 119.2 ?
C15 C16 C17 . . 120.6(7) ?
C15 C16 H16 . . 119.7 ?
C17 C16 H16 . . 119.7 ?
C16 C17 C12 . . 117.0(7) ?
C16 C17 C18 . . 123.7(6) ?
C12 C17 C18 . . 119.3(7) ?
C9 C18 C19 . . 121.4(6) ?
C9 C18 C17 . . 119.7(6) ?
C19 C18 C17 . . 118.9(6) ?
N1 C19 C18 . . 128.1(6) ?
N1 C19 H19 . . 116.0 ?
C18 C19 H19 . . 116.0 ?
O2 C20 N2 . . 124.1(6) ?
O2 C20 C21 . . 116.8(5) ?
N2 C20 C21 . . 119.1(5) ?
C26 C21 C22 . . 118.2(5) ?
C26 C21 C20 . . 118.7(5) ?
C22 C21 C20 . . 123.0(5) ?
C23 C22 C21 . . 120.7(5) ?
C23 C22 H22 . . 119.7 ?
C21 C22 H22 . . 119.7 ?
C22 C23 C24 . . 120.8(6) ?
C22 C23 H23 . . 119.6 ?
C24 C23 H23 . . 119.6 ?
O3 C24 C25 . . 122.5(5) ?
O3 C24 C23 . . 118.9(6) ?
C25 C24 C23 . . 118.6(5) ?
C26 C25 C24 . . 120.0(5) ?
C26 C25 H25 . . 120.0 ?
C24 C25 H25 . . 120.0 ?
C21 C26 C25 . . 121.7(6) ?
C21 C26 H26 . . 119.1 ?
C25 C26 H26 . . 119.1 ?

loop_
_geom_bond_atom_site_label_1
_geom_bond_atom_site_label_2
_geom_bond_site_symmetry_2
_geom_bond_distance
_geom_bond_publ_flag
Sn1 C5 . 2.02(2) ?
Sn1 C1 . 2.04(2) ?
Sn1 O1 . 2.076(5) ?
Sn1 O2 . 2.131(5) ?
Sn1 N1 . 2.148(5) ?
Sn1 C1' . 2.16(2) ?
Sn1 C5' . 2.28(2) ?
O1 C9 . 1.301(8) ?
O2 C20 . 1.270(7) ?
O3 C24 . 1.348(7) ?
O3 H3 . 0.8400 ?
N1 C19 . 1.300(7) ?
N1 N2 . 1.404(6) ?
N2 C20 . 1.312(7) ?
C1 C2 . 1.518(10) ?
C1 H1A . 0.9700 ?
C1 H1B . 0.9700 ?
C2 C3 . 1.554(10) ?
C2 H2A . 0.9700 ?
C2 H2B . 0.9700 ?
C3 C4 . 1.549(10) ?
C3 H3A . 0.9700 ?
C3 H3B . 0.9700 ?
C4 H4A . 0.9600 ?
C4 H4B . 0.9600 ?
C4 H4C . 0.9600 ?
C5 C6 . 1.526(10) ?
C5 H5A . 0.9700 ?
C5 H5B . 0.9700 ?
C6 C7 . 1.532(10) ?
C6 H6A . 0.9700 ?
C6 H6B . 0.9700 ?
C7 C8 . 1.546(10) ?
C7 H7A . 0.9700 ?
C7 H7B . 0.9700 ?
C8 H8A . 0.9600 ?
C8 H8B . 0.9600 ?
C8 H8C . 0.9600 ?
C1' C2' . 1.517(10) ?
C1' H1'A . 0.9700 ?
C1' H1'B . 0.9700 ?
C2' C3' . 1.562(10) ?
C2' H2'A . 0.9700 ?
C2' H2'B . 0.9700 ?
C3' C4' . 1.523(10) ?
C3' H3'A . 0.9700 ?
C3' H3'B . 0.9700 ?
C4' H4'A . 0.9600 ?
C4' H4'B . 0.9600 ?
C4' H4'C . 0.9600 ?
C5' C6' . 1.536(10) ?
C5' H5'A . 0.9700 ?
C5' H5'B . 0.9700 ?
C6' C7' . 1.522(10) ?
C6' H6'A . 0.9700 ?
C6' H6'B . 0.9700 ?
C7' C8' . 1.537(10) ?
C7' H7'A . 0.9700 ?
C7' H7'B . 0.9700 ?
C8' H8'A . 0.9600 ?
C8' H8'B . 0.9600 ?
C8' H8'C . 0.9600 ?
C9 C18 . 1.397(10) ?
C9 C10 . 1.433(10) ?
C10 C11 . 1.344(11) ?
C10 H10 . 0.9300 ?
C11 C12 . 1.422(11) ?
C11 H11 . 0.9300 ?
C12 C13 . 1.396(10) ?
C12 C17 . 1.407(9) ?
C13 C14 . 1.325(12) ?
C13 H13 . 0.9300 ?
C14 C15 . 1.384(12) ?
C14 H14 . 0.9300 ?
C15 C16 . 1.362(11) ?
C15 H15 . 0.9300 ?
C16 C17 . 1.384(11) ?
C16 H16 . 0.9300 ?
C17 C18 . 1.457(9) ?
C18 C19 . 1.422(8) ?
C19 H19 . 0.9300 ?
C20 C21 . 1.488(8) ?
C21 C26 . 1.375(8) ?
C21 C22 . 1.387(8) ?
C22 C23 . 1.372(8) ?
C22 H22 . 0.9300 ?
C23 C24 . 1.390(8) ?
C23 H23 . 0.9300 ?
C24 C25 . 1.383(9) ?
C25 C26 . 1.377(8) ?
C25 H25 . 0.9300 ?
C26 H26 . 0.9300 ?

loop_
_geom_hbond_atom_site_label_D
_geom_hbond_atom_site_label_H
_geom_hbond_atom_site_label_A
_geom_hbond_site_symmetry_A
_geom_hbond_distance_DH
_geom_hbond_distance_HA
_geom_hbond_distance_DA
_geom_hbond_angle_DHA
_geom_hbond_publ_flag
O3 H3 N2 4_575 0.84 1.99 2.824(6) 177 yes

loop_
_geom_torsion_atom_site_label_1
_geom_torsion_atom_site_label_2
_geom_torsion_atom_site_label_3
_geom_torsion_atom_site_label_4
_geom_torsion_site_symmetry_1
_geom_torsion_site_symmetry_2
_geom_torsion_site_symmetry_3
_geom_torsion_site_symmetry_4
_geom_torsion
_geom_torsion_publ_flag
C5 Sn1 O1 C9 . . . . 123.5(10) ?
C1 Sn1 O1 C9 . . . . -134.0(9) ?
O2 Sn1 O1 C9 . . . . 2.1(11) ?
N1 Sn1 O1 C9 . . . . -4.9(7) ?
C1' Sn1 O1 C9 . . . . -110.7(10) ?
C5' Sn1 O1 C9 . . . . 111.0(9) ?
C5 Sn1 O2 C20 . . . . -136.3(9) ?
C1 Sn1 O2 C20 . . . . 120.0(8) ?
O1 Sn1 O2 C20 . . . . -15.7(9) ?
N1 Sn1 O2 C20 . . . . -8.4(5) ?
C1' Sn1 O2 C20 . . . . 100.3(8) ?
C5' Sn1 O2 C20 . . . . -126.8(7) ?
C5 Sn1 N1 C19 . . . . -86.0(9) ?
C1 Sn1 N1 C19 . . . . 97.4(11) ?
O1 Sn1 N1 C19 . . . . 3.5(5) ?
O2 Sn1 N1 C19 . . . . -173.4(5) ?
C1' Sn1 N1 C19 . . . . 105.0(8) ?
C5' Sn1 N1 C19 . . . . -93.4(8) ?
C5 Sn1 N1 N2 . . . . 95.5(8) ?
C1 Sn1 N1 N2 . . . . -81.1(10) ?
O1 Sn1 N1 N2 . . . . -175.0(4) ?
O2 Sn1 N1 N2 . . . . 8.1(3) ?
C1' Sn1 N1 N2 . . . . -73.5(7) ?
C5' Sn1 N1 N2 . . . . 88.1(8) ?
C19 N1 N2 C20 . . . . 174.5(5) ?
Sn1 N1 N2 C20 . . . . -6.8(5) ?
C5 Sn1 C1 C2 . . . . 168(2) ?
O1 Sn1 C1 C2 . . . . 72(2) ?
O2 Sn1 C1 C2 . . . . -91(2) ?
N1 Sn1 C1 C2 . . . . -14(2) ?
C1' Sn1 C1 C2 . . . . -33(2) ?
C5' Sn1 C1 C2 . . . . 176.1(19) ?
Sn1 C1 C2 C3 . . . . -175(2) ?
C1 C2 C3 C4 . . . . 156(3) ?
C1 Sn1 C5 C6 . . . . 86.3(19) ?
O1 Sn1 C5 C6 . . . . -174.9(17) ?
O2 Sn1 C5 C6 . . . . -16.1(19) ?
N1 Sn1 C5 C6 . . . . -91.0(18) ?
C1' Sn1 C5 C6 . . . . 76(2) ?
C5' Sn1 C5 C6 . . . . -61(4) ?
Sn1 C5 C6 C7 . . . . -179(2) ?
C5 C6 C7 C8 . . . . 171(3) ?
C5 Sn1 C1' C2' . . . . 110(2) ?
C1 Sn1 C1' C2' . . . . 85(3) ?
O1 Sn1 C1' C2' . . . . 6(2) ?
O2 Sn1 C1' C2' . . . . -151(2) ?
N1 Sn1 C1' C2' . . . . -80(2) ?
C5' Sn1 C1' C2' . . . . 123(2) ?
Sn1 C1' C2' C3' . . . . 172.6(15) ?
C1' C2' C3' C4' . . . . 111(3) ?
C5 Sn1 C5' C6' . . . . 64(4) ?
C1 Sn1 C5' C6' . . . . 29.6(18) ?
O1 Sn1 C5' C6' . . . . 132.2(14) ?
O2 Sn1 C5' C6' . . . . -71.1(14) ?
N1 Sn1 C5' C6' . . . . -141.4(13) ?
C1' Sn1 C5' C6' . . . . 14(2) ?
Sn1 C5' C6' C7' . . . . -172.0(14) ?
C5' C6' C7' C8' . . . . -64(3) ?
Sn1 O1 C9 C18 . . . . 3.2(12) ?
Sn1 O1 C9 C10 . . . . -175.8(5) ?
O1 C9 C10 C11 . . . . -180.0(7) ?
C18 C9 C10 C11 . . . . 1.0(11) ?
C9 C10 C11 C12 . . . . -1.7(12) ?
C10 C11 C12 C13 . . . . -177.0(7) ?
C10 C11 C12 C17 . . . . 0.2(11) ?
C11 C12 C13 C14 . . . . 177.6(8) ?
C17 C12 C13 C14 . . . . 0.3(11) ?
C12 C13 C14 C15 . . . . -0.6(13) ?
C13 C14 C15 C16 . . . . 0.4(14) ?
C14 C15 C16 C17 . . . . 0.1(13) ?
C15 C16 C17 C12 . . . . -0.4(10) ?
C15 C16 C17 C18 . . . . -179.4(7) ?
C13 C12 C17 C16 . . . . 0.1(9) ?
C11 C12 C17 C16 . . . . -177.2(6) ?
C13 C12 C17 C18 . . . . 179.2(6) ?
C11 C12 C17 C18 . . . . 1.9(9) ?
O1 C9 C18 C19 . . . . 2.0(10) ?
C10 C9 C18 C19 . . . . -179.1(6) ?
O1 C9 C18 C17 . . . . -177.8(6) ?
C10 C9 C18 C17 . . . . 1.2(9) ?
C16 C17 C18 C9 . . . . 176.4(6) ?
C12 C17 C18 C9 . . . . -2.6(8) ?
C16 C17 C18 C19 . . . . -3.4(9) ?
C12 C17 C18 C19 . . . . 177.7(5) ?
N2 N1 C19 C18 . . . . 177.9(5) ?
Sn1 N1 C19 C18 . . . . -0.6(8) ?
C9 C18 C19 N1 . . . . -3.2(9) ?
C17 C18 C19 N1 . . . . 176.6(5) ?
Sn1 O2 C20 N2 . . . . 8.3(8) ?
Sn1 O2 C20 C21 . . . . -172.3(4) ?
N1 N2 C20 O2 . . . . -1.0(8) ?
N1 N2 C20 C21 . . . . 179.6(4) ?
O2 C20 C21 C26 . . . . 8.6(8) ?
N2 C20 C21 C26 . . . . -172.0(5) ?
O2 C20 C21 C22 . . . . -171.4(6) ?
N2 C20 C21 C22 . . . . 8.0(8) ?
C26 C21 C22 C23 . . . . 0.0(9) ?
C20 C21 C22 C23 . . . . -179.9(5) ?
C21 C22 C23 C24 . . . . -0.1(9) ?
C22 C23 C24 O3 . . . . -179.5(5) ?
C22 C23 C24 C25 . . . . -0.3(9) ?
O3 C24 C25 C26 . . . . 179.9(5) ?
C23 C24 C25 C26 . . . . 0.8(9) ?
C22 C21 C26 C25 . . . . 0.5(8) ?
C20 C21 C26 C25 . . . . -179.6(5) ?
C24 C25 C26 C21 . . . . -0.9(9) ?
